data_4315211
loop_
_publ_author_name
'Vivian C. Ezeh'
'Ashis K. Patra'
'Todd C. Harrop'

_publ_contact_author_address
;Department of Chemistry, The University of Georgia, 1001 Ceadr St,
 Athens, GA 30602,USA
;
_publ_contact_author_email tharrop@chem.uga.edu
_publ_contact_author_fax 1-706-542-9454
_publ_contact_author_name 'Todd C. Harrop'
_publ_contact_author_phone 1-706-542-3486
_publ_section_title
;
 Four-Coordinate AsIII-N,S Complexes: Synthesis, Structure, Properties,
 and Biological Relevance
;
_journal_name_full 'Inorganic Chemistry'
_journal_page_first 2586
_journal_page_last 2588
_journal_paper_doi 10.1021/ic9025969
_journal_volume 49
_journal_year 2010
_chemical_absolute_configuration rm
_chemical_formula_moiety 'C12 H10 As I N2 S'
_chemical_formula_sum 'C12 H10 As I N2 S'
_chemical_formula_weight 416.10
_chemical_name_systematic
;
 ?
;
_space_group_IT_number 14
_symmetry_cell_setting monoclinic
_symmetry_space_group_name_Hall '-P 2yn'
_symmetry_space_group_name_H-M 'P 1 21/n 1'
_atom_sites_solution_hydrogens geom
_atom_sites_solution_primary direct
_atom_sites_solution_secondary difmap
_audit_creation_method SHELXL-97
_cell_angle_alpha 90.00
_cell_angle_beta 103.174(11)
_cell_angle_gamma 90.00
_cell_formula_units_Z 4
_cell_length_a 8.724(7)
_cell_length_b 10.984(9)
_cell_length_c 14.343(11)
_cell_measurement_temperature 293(2)
_cell_measurement_theta_max 28.5
_cell_measurement_theta_min 2.4
_cell_volume 1338.2(18)
_computing_cell_refinement 'Bruker APEX II V2008.6-1'
_computing_data_collection 'Bruker APEX II V2008.6-1'
_computing_data_reduction 'Bruker APEX II V2008.6-1'
_computing_molecular_graphics 'Ortep-3 for Windows (Farrugia, 1997)'
_computing_publication_material 'WinGX publication routines (Farrugia, 1999)'
_computing_structure_refinement 'SHELXL-97 (Sheldrick, 1997)'
_computing_structure_solution 'SHELXS-97 (Sheldrick, 1997)'
_diffrn_ambient_temperature 293(2)
_diffrn_detector_area_resol_mean 0.5
_diffrn_measured_fraction_theta_full 0.994
_diffrn_measured_fraction_theta_max 0.994
_diffrn_measurement_device_type 'Bruker Smart CCD Area Detector'
_diffrn_measurement_method 'omega scans'
_diffrn_radiation_monochromator graphite
_diffrn_radiation_source 'fine-focus sealed tube'
_diffrn_radiation_type MoK\a
_diffrn_radiation_wavelength 0.71073
_diffrn_reflns_av_R_equivalents 0.0500
_diffrn_reflns_av_sigmaI/netI 0.0464
_diffrn_reflns_limit_h_max 11
_diffrn_reflns_limit_h_min -11
_diffrn_reflns_limit_k_max 14
_diffrn_reflns_limit_k_min -14
_diffrn_reflns_limit_l_max 19
_diffrn_reflns_limit_l_min -18
_diffrn_reflns_number 13723
_diffrn_reflns_theta_full 28.50
_diffrn_reflns_theta_max 28.50
_diffrn_reflns_theta_min 2.36
_exptl_absorpt_coefficient_mu 4.981
_exptl_absorpt_correction_T_max 0.6914
_exptl_absorpt_correction_T_min 0.5220
_exptl_absorpt_correction_type multi-scan
_exptl_absorpt_process_details SADABS(Sheldrick,1997)
_exptl_crystal_colour orange
_exptl_crystal_density_diffrn 2.065
_exptl_crystal_density_method 'not measured'
_exptl_crystal_description rectangular
_exptl_crystal_F_000 792
_exptl_crystal_size_max 0.15
_exptl_crystal_size_mid 0.11
_exptl_crystal_size_min 0.08
_refine_diff_density_max 0.924
_refine_diff_density_min -0.818
_refine_diff_density_rms 0.161
_refine_ls_extinction_method none
_refine_ls_goodness_of_fit_ref 1.017
_refine_ls_hydrogen_treatment constr
_refine_ls_matrix_type full
_refine_ls_number_parameters 154
_refine_ls_number_reflns 3380
_refine_ls_number_restraints 0
_refine_ls_restrained_S_all 1.017
_refine_ls_R_factor_all 0.0857
_refine_ls_R_factor_gt 0.0450
_refine_ls_shift/su_max 0.001
_refine_ls_shift/su_mean 0.000
_refine_ls_structure_factor_coef Fsqd
_refine_ls_weighting_details 'calc w=1/[\s^2^(Fo^2^)+(0.0897P)^2^+0.0000P] where P=(Fo^2^+2Fc^2^)/3'
_refine_ls_weighting_scheme calc
_refine_ls_wR_factor_gt 0.1338
_refine_ls_wR_factor_ref 0.1557
_reflns_number_gt 2124
_reflns_number_total 3380
_reflns_threshold_expression >2sigma(I)
_cod_data_source_file ic9025969_si_002.cif
_cod_data_source_block ICcif1
_cod_depositor_comments
;
The following automatic conversions were performed:

'_symmetry_cell_setting' value 'Monoclinic' changed to 'monoclinic'
according to the built-in table from CIF Core dictionary named
'cif_core.dic' version 2.4.1 from 2010-06-29.

Automatic conversion script
Id: cif_fix_values 1646 2011-03-28 12:23:43Z adriana 
;
_cod_original_cell_volume 1338.3(18)
_cod_database_code 4315211

loop_
_symmetry_equiv_pos_as_xyz
'x, y, z'
'-x+1/2, y+1/2, -z+1/2'
'-x, -y, -z'
'x-1/2, -y-1/2, z-1/2'

loop_
_atom_site_label
_atom_site_type_symbol
_atom_site_fract_x
_atom_site_fract_y
_atom_site_fract_z
_atom_site_U_iso_or_equiv
_atom_site_adp_type
_atom_site_occupancy
_atom_site_symmetry_multiplicity
_atom_site_calc_flag
_atom_site_refinement_flags
_atom_site_disorder_assembly
_atom_site_disorder_group
I1 I 0.27758(7) 0.41218(5) 0.49361(4) 0.0703(2) Uani 1 1 d . . .
As1 As 0.02454(8) 0.26001(6) 0.47772(5) 0.0459(2) Uani 1 1 d . . .
S1 S -0.0073(2) 0.19627(16) 0.32232(12) 0.0523(4) Uani 1 1 d . . .
N1 N 0.1344(6) 0.1178(4) 0.5146(4) 0.0416(11) Uani 1 1 d . . .
N2 N 0.0650(7) 0.2620(5) 0.6497(4) 0.0516(13) Uani 1 1 d . . .
C12 C 0.0016(9) 0.3298(7) 0.7085(5) 0.0565(17) Uani 1 1 d . . .
H12 H -0.0540 0.3994 0.6841 0.068 Uiso 1 1 calc R . .
C8 C 0.1436(7) 0.1626(6) 0.6837(4) 0.0424(13) Uani 1 1 d . . .
C1 C 0.1306(7) 0.0783(5) 0.3482(4) 0.0435(14) Uani 1 1 d . . .
C6 C 0.1876(7) 0.0487(5) 0.4455(4) 0.0402(13) Uani 1 1 d . . .
C7 C 0.2092(8) 0.0922(6) 0.6130(4) 0.0465(15) Uani 1 1 d . . .
H7A H 0.3206 0.1100 0.6231 0.056 Uiso 1 1 calc R . .
H7B H 0.1986 0.0060 0.6248 0.056 Uiso 1 1 calc R . .
C5 C 0.2891(8) -0.0487(6) 0.4670(5) 0.0546(16) Uani 1 1 d . . .
H5 H 0.3289 -0.0705 0.5305 0.065 Uiso 1 1 calc R . .
C11 C 0.0150(8) 0.3015(7) 0.8037(5) 0.0580(18) Uani 1 1 d . . .
H11 H -0.0315 0.3501 0.8426 0.070 Uiso 1 1 calc R . .
C4 C 0.3321(9) -0.1138(7) 0.3955(6) 0.063(2) Uani 1 1 d . . .
H4 H 0.4000 -0.1797 0.4113 0.076 Uiso 1 1 calc R . .
C2 C 0.1777(8) 0.0125(7) 0.2781(5) 0.0528(17) Uani 1 1 d . . .
H2 H 0.1415 0.0341 0.2141 0.063 Uiso 1 1 calc R . .
C9 C 0.1642(8) 0.1282(6) 0.7795(4) 0.0483(15) Uani 1 1 d . . .
H9 H 0.2209 0.0585 0.8024 0.058 Uiso 1 1 calc R . .
C10 C 0.0992(8) 0.1989(7) 0.8394(5) 0.0527(16) Uani 1 1 d . . .
H10 H 0.1119 0.1778 0.9035 0.063 Uiso 1 1 calc R . .
C3 C 0.2766(9) -0.0836(7) 0.3013(6) 0.061(2) Uani 1 1 d . . .
H3 H 0.3065 -0.1287 0.2535 0.074 Uiso 1 1 calc R . .

loop_
_atom_site_aniso_label
_atom_site_aniso_U_11
_atom_site_aniso_U_22
_atom_site_aniso_U_33
_atom_site_aniso_U_23
_atom_site_aniso_U_13
_atom_site_aniso_U_12
I1 0.0957(5) 0.0596(3) 0.0599(3) -0.0068(2) 0.0266(3) -0.0272(3)
As1 0.0457(4) 0.0478(4) 0.0454(4) 0.0033(3) 0.0129(3) 0.0062(3)
S1 0.0527(10) 0.0586(10) 0.0428(9) 0.0015(7) 0.0053(7) 0.0015(8)
N1 0.041(3) 0.040(3) 0.044(3) 0.001(2) 0.013(2) 0.004(2)
N2 0.055(3) 0.055(3) 0.047(3) 0.001(2) 0.016(3) 0.000(3)
C12 0.060(4) 0.060(4) 0.051(4) -0.001(3) 0.016(3) 0.010(3)
C8 0.038(3) 0.044(3) 0.046(3) 0.000(3) 0.012(3) -0.008(3)
C1 0.037(3) 0.050(4) 0.046(3) -0.003(3) 0.013(3) -0.011(3)
C6 0.035(3) 0.042(3) 0.046(3) -0.001(3) 0.016(3) -0.006(2)
C7 0.044(4) 0.055(4) 0.042(3) 0.007(3) 0.012(3) 0.002(3)
C5 0.049(4) 0.053(4) 0.061(4) 0.002(3) 0.012(3) 0.006(3)
C11 0.052(4) 0.070(5) 0.054(4) -0.013(3) 0.016(3) -0.005(3)
C4 0.051(4) 0.057(4) 0.087(6) -0.012(4) 0.026(4) -0.001(3)
C2 0.050(4) 0.067(4) 0.045(4) -0.013(3) 0.017(3) -0.014(3)
C9 0.051(4) 0.052(4) 0.042(4) 0.003(3) 0.012(3) -0.006(3)
C10 0.052(4) 0.068(4) 0.038(3) 0.000(3) 0.009(3) -0.008(3)
C3 0.058(4) 0.075(5) 0.059(4) -0.021(4) 0.028(4) -0.007(4)

loop_
_atom_type_symbol
_atom_type_description
_atom_type_scat_dispersion_real
_atom_type_scat_dispersion_imag
_atom_type_scat_source
C C 0.0033 0.0016 'International Tables Vol C Tables 4.2.6.8 and 6.1.1.4'
H H 0.0000 0.0000 'International Tables Vol C Tables 4.2.6.8 and 6.1.1.4'
N N 0.0061 0.0033 'International Tables Vol C Tables 4.2.6.8 and 6.1.1.4'
S S 0.1246 0.1234 'International Tables Vol C Tables 4.2.6.8 and 6.1.1.4'
I I -0.4742 1.8119 'International Tables Vol C Tables 4.2.6.8 and 6.1.1.4'
As As 0.0499 2.0058 'International Tables Vol C Tables 4.2.6.8 and 6.1.1.4'

loop_
_geom_angle_atom_site_label_1
_geom_angle_atom_site_label_2
_geom_angle_atom_site_label_3
_geom_angle
_geom_angle_site_symmetry_1
_geom_angle_site_symmetry_3
_geom_angle_publ_flag
N1 As1 S1 87.71(17) . . ?
N1 As1 I1 97.86(17) . . ?
S1 As1 I1 100.61(6) . . ?
C1 S1 As1 95.5(2) . . ?
C6 N1 C7 115.9(5) . . ?
C6 N1 As1 119.2(4) . . ?
C7 N1 As1 122.4(4) . . ?
C8 N2 C12 118.9(6) . . ?
N2 C12 C11 123.0(7) . . ?
N2 C12 H12 118.5 . . ?
C11 C12 H12 118.5 . . ?
N2 C8 C9 121.6(6) . . ?
N2 C8 C7 115.2(5) . . ?
C9 C8 C7 123.2(6) . . ?
C2 C1 C6 120.4(6) . . ?
C2 C1 S1 122.7(5) . . ?
C6 C1 S1 116.8(5) . . ?
C5 C6 N1 124.0(6) . . ?
C5 C6 C1 117.6(6) . . ?
N1 C6 C1 118.3(5) . . ?
N1 C7 C8 114.0(5) . . ?
N1 C7 H7A 108.7 . . ?
C8 C7 H7A 108.7 . . ?
N1 C7 H7B 108.7 . . ?
C8 C7 H7B 108.7 . . ?
H7A C7 H7B 107.6 . . ?
C4 C5 C6 120.6(7) . . ?
C4 C5 H5 119.7 . . ?
C6 C5 H5 119.7 . . ?
C10 C11 C12 118.1(7) . . ?
C10 C11 H11 121.0 . . ?
C12 C11 H11 121.0 . . ?
C3 C4 C5 121.1(7) . . ?
C3 C4 H4 119.5 . . ?
C5 C4 H4 119.4 . . ?
C3 C2 C1 120.6(7) . . ?
C3 C2 H2 119.7 . . ?
C1 C2 H2 119.7 . . ?
C10 C9 C8 119.0(6) . . ?
C10 C9 H9 120.5 . . ?
C8 C9 H9 120.5 . . ?
C9 C10 C11 119.4(6) . . ?
C9 C10 H10 120.3 . . ?
C11 C10 H10 120.3 . . ?
C2 C3 C4 119.6(7) . . ?
C2 C3 H3 120.2 . . ?
C4 C3 H3 120.2 . . ?

loop_
_geom_bond_atom_site_label_1
_geom_bond_atom_site_label_2
_geom_bond_distance
_geom_bond_site_symmetry_2
_geom_bond_publ_flag
I1 As1 2.7367(18) . ?
As1 N1 1.846(5) . ?
As1 S1 2.292(2) . ?
S1 C1 1.750(7) . ?
N1 C6 1.408(8) . ?
N1 C7 1.441(8) . ?
N2 C8 1.322(8) . ?
N2 C12 1.336(8) . ?
C12 C11 1.379(10) . ?
C12 H12 0.9300 . ?
C8 C9 1.397(8) . ?
C8 C7 1.488(9) . ?
C1 C2 1.375(9) . ?
C1 C6 1.409(9) . ?
C6 C5 1.378(9) . ?
C7 H7A 0.9700 . ?
C7 H7B 0.9700 . ?
C5 C4 1.370(10) . ?
C5 H5 0.9300 . ?
C11 C10 1.378(10) . ?
C11 H11 0.9300 . ?
C4 C3 1.368(12) . ?
C4 H4 0.9300 . ?
C2 C3 1.356(11) . ?
C2 H2 0.9300 . ?
C9 C10 1.373(9) . ?
C9 H9 0.9300 . ?
C10 H10 0.9300 . ?
C3 H3 0.9300 . ?

loop_
_cod_related_entry_id
_cod_related_entry_database
_cod_related_entry_code
1 ChemSpider 30660969
